data_4020251
loop_
_publ_author_name
'Feihe Huang'
'Karen A. Switek'
'Lev N. Zakharov'
'Frank R. Fronczek'
'Carla Slebodnick'
'Matthew Lam'
'James A. Golen'
'William S. Bryant'
'Philip E. Mason'
'Arnold L. Rheingold'
'Ashraf-Khorassani, Mehdi'
'Harry W. Gibson'

_publ_section_title
;
 Cryptands, Powerful Hosts for Paraquat Derivatives
;
_journal_name_full 'Journal of Organic Chemistry'
_journal_page_first 3231
_journal_page_last 3241
_journal_paper_doi 10.1021/jo050187i
_journal_volume 70
_journal_year 2005
_chemical_formula_moiety 'C37 H48 O13, C3 H6 O, C12 H14 N2 2+, 2(P F6 1-)'
_chemical_formula_sum 'C52 H68 F12 N2 O14 P2'
_chemical_formula_weight 1234.03
_space_group_IT_number 14
_symmetry_cell_setting monoclinic
_symmetry_space_group_name_Hall '-P 2ybc'
_symmetry_space_group_name_H-M 'P 1 21/c 1'
_cell_angle_alpha 90
_cell_angle_beta 90.307(8)
_cell_angle_gamma 90
_cell_formula_units_Z 4
_cell_length_a 11.871(3)
_cell_length_b 23.066(5)
_cell_length_c 20.450(6)
_cell_measurement_temperature 100
_cell_volume 5599.5(25)
_diffrn_ambient_temperature 100
_exptl_crystal_density_diffrn 1.464
_cod_depositor_comments
;
The following automatic conversions were performed:
'_symmetry_cell_setting' value 'Monoclinic' changed to 'monoclinic'
according to '/home/saulius/struct/CIF-dictionaries/cif_core.dic'
dictionary named 'cif_core.dic' version 2.4.1 from 2010-06-29.

Automatic conversion script
Id: cif_fix_enum 1527 2010-12-29 10:47:43Z saulius 
;
_cod_original_sg_symbol_H-M 'P 21/c'
_cod_database_code 4020251

loop_
_symmetry_equiv_pos_as_xyz
x,y,z
-x,-y,-z
-x,y+1/2,-z+1/2
x,-y+1/2,z+1/2

loop_
_atom_site_label
_atom_site_type_symbol
_atom_site_fract_x
_atom_site_fract_y
_atom_site_fract_z
_atom_site_U_iso_or_equiv
_atom_site_occupancy
_atom_site_adp_type
_atom_site_attached_hydrogens
P1 P 1.0178(1) 0.41623(5) 0.39006(6) 0.0292 1.0000 Uani .
F2 F 1.0900(2) 0.45239(13) 0.44181(14) 0.0425 1.0000 Uani .
F3 F 0.9477(3) 0.38045(13) 0.33681(16) 0.0471 1.0000 Uani .
F4 F 1.1060(3) 0.36489(15) 0.39435(19) 0.0595 1.0000 Uani .
F5 F 0.9496(3) 0.38784(17) 0.44846(17) 0.0645 1.0000 Uani .
F6 F 1.0875(3) 0.44558(17) 0.33212(16) 0.0645 1.0000 Uani .
F7 F 0.9283(3) 0.46734(16) 0.38626(19) 0.0675 1.0000 Uani .
P8 P 0.93357(13) 0.40470(9) 0.08917(7) 0.0572 1.0000 Uani .
F9 F 0.9439(3) 0.38253(17) 0.16296(19) 0.0633 1.0000 Uani .
F10 F 0.8319(5) 0.4438(2) 0.1084(2) 0.1007 1.0000 Uani .
F11 F 0.8376(4) 0.3539(2) 0.0805(3) 0.1032 1.0000 Uani .
F12 F 1.0268(5) 0.3552(4) 0.0739(3) 0.1378 1.0000 Uani .
F13 F 0.9195(4) 0.4165(4) 0.0162(2) 0.1439 1.0000 Uani .
F14 F 1.0260(6) 0.4463(4) 0.1011(4) 0.1944 1.0000 Uani .
C15 C 0.6252(4) 0.48635(19) 0.25051(19) 0.0235 1.0000 Uani .
C16 C 0.5136(4) 0.45852(18) 0.2451(2) 0.0233 1.0000 Uani .
C17 C 0.4129(4) 0.48883(19) 0.2564(2) 0.0246 1.0000 Uani .
C18 C 0.3124(4) 0.46168(19) 0.2453(2) 0.0266 1.0000 Uani .
N19 N 0.3069(3) 0.40598(16) 0.22521(18) 0.0268 1.0000 Uani .
C20 C 0.4016(4) 0.3754(2) 0.2162(2) 0.0300 1.0000 Uani .
C21 C 0.5046(4) 0.40035(19) 0.2261(2) 0.0253 1.0000 Uani .
C22 C 0.1982(4) 0.3794(2) 0.2108(3) 0.0407 1.0000 Uani .
C23 C 0.6390(4) 0.54661(19) 0.2472(2) 0.0264 1.0000 Uani .
C24 C 0.7453(4) 0.57038(19) 0.2464(2) 0.0262 1.0000 Uani .
N25 N 0.8365(3) 0.53581(16) 0.24863(18) 0.0271 1.0000 Uani .
C26 C 0.8268(4) 0.4784(2) 0.2539(2) 0.0292 1.0000 Uani .
C27 C 0.7237(4) 0.4529(2) 0.2564(2) 0.0294 1.0000 Uani .
C28 C 0.9522(4) 0.5608(2) 0.2431(3) 0.0425 1.0000 Uani .
C29 C 0.3516(3) 0.54559(19) 0.4264(2) 0.0236 1.0000 Uani .
C30 C 0.3545(4) 0.48520(18) 0.4174(2) 0.0231 1.0000 Uani .
C31 C 0.4563(4) 0.45786(18) 0.4115(2) 0.0226 1.0000 Uani .
C32 C 0.5576(3) 0.48814(18) 0.4144(2) 0.0218 1.0000 Uani .
C33 C 0.5534(4) 0.54812(18) 0.4222(2) 0.0227 1.0000 Uani .
C34 C 0.4506(4) 0.57701(19) 0.4284(2) 0.0239 1.0000 Uani .
O35 O 0.6473(2) 0.58299(13) 0.42617(15) 0.0246 1.0000 Uani .
C36 C 0.7555(4) 0.55636(19) 0.4210(2) 0.0254 1.0000 Uani .
C37 C 0.8442(4) 0.60225(19) 0.4243(2) 0.0270 1.0000 Uani .
O38 O 0.8382(2) 0.63769(13) 0.36727(15) 0.0281 1.0000 Uani .
C39 C 0.9251(4) 0.6810(2) 0.3679(3) 0.0354 1.0000 Uani .
C40 C 0.9052(4) 0.7240(2) 0.3152(2) 0.0337 1.0000 Uani .
O41 O 0.9146(3) 0.69700(14) 0.25297(17) 0.0363 1.0000 Uani .
C42 C 0.8883(4) 0.7353(2) 0.2003(3) 0.0377 1.0000 Uani .
C43 C 0.8970(4) 0.7035(2) 0.1375(3) 0.0419 1.0000 Uani .
O44 O 0.8154(3) 0.65860(16) 0.13665(17) 0.0389 1.0000 Uani .
C45 C 0.8004(4) 0.6352(3) 0.0731(3) 0.0434 1.0000 Uani .
C46 C 0.7226(4) 0.5832(3) 0.0769(3) 0.0409 1.0000 Uani .
O47 O 0.6155(3) 0.60365(15) 0.09999(15) 0.0327 1.0000 Uani .
C48 C 0.5269(4) 0.5660(2) 0.0985(2) 0.0286 1.0000 Uani .
C49 C 0.4216(4) 0.5897(2) 0.1130(2) 0.0297 1.0000 Uani .
C50 C 0.3256(4) 0.5554(2) 0.1097(2) 0.0273 1.0000 Uani .
C51 C 0.3351(4) 0.4969(2) 0.0923(2) 0.0266 1.0000 Uani .
C52 C 0.4409(4) 0.4731(2) 0.0806(2) 0.0299 1.0000 Uani .
C53 C 0.5381(4) 0.5073(2) 0.0837(2) 0.0280 1.0000 Uani .
O54 O 0.4423(3) 0.41609(14) 0.06450(16) 0.0345 1.0000 Uani .
C55 C 0.5511(5) 0.3886(2) 0.0584(2) 0.0396 1.0000 Uani .
C56 C 0.5343(5) 0.3262(2) 0.0440(2) 0.0434 1.0000 Uani .
O57 O 0.4721(3) 0.29977(15) 0.09571(18) 0.0436 1.0000 Uani .
C58 C 0.4850(5) 0.2400(2) 0.0981(3) 0.0397 1.0000 Uani .
C59 C 0.3966(5) 0.2131(2) 0.1397(3) 0.0500 1.0000 Uani .
O60 O 0.3895(3) 0.23586(14) 0.20519(17) 0.0364 1.0000 Uani .
C61 C 0.4835(4) 0.2267(2) 0.2446(3) 0.0407 1.0000 Uani .
C62 C 0.4544(4) 0.2337(2) 0.3159(3) 0.0392 1.0000 Uani .
O63 O 0.4267(3) 0.29337(13) 0.32756(16) 0.0337 1.0000 Uani .
C64 C 0.3944(4) 0.3025(2) 0.3938(3) 0.0354 1.0000 Uani .
C65 C 0.3654(4) 0.3653(2) 0.4045(2) 0.0287 1.0000 Uani .
O66 O 0.4679(2) 0.39887(13) 0.40243(15) 0.0270 1.0000 Uani .
C67 C 0.2125(4) 0.5800(2) 0.1269(2) 0.0309 1.0000 Uani .
O68 O 0.1936(3) 0.57389(13) 0.19633(14) 0.0285 1.0000 Uani .
C69 C 0.2090(3) 0.61969(19) 0.2387(2) 0.0248 1.0000 Uani .
C70 C 0.2197(3) 0.60295(18) 0.3046(2) 0.0231 1.0000 Uani .
C71 C 0.2281(3) 0.64540(19) 0.3518(2) 0.0240 1.0000 Uani .
C72 C 0.2285(4) 0.70376(19) 0.3354(2) 0.0260 1.0000 Uani .
C73 C 0.2191(4) 0.72000(19) 0.2706(2) 0.0260 1.0000 Uani .
C74 C 0.2107(4) 0.6776(2) 0.2213(2) 0.0270 1.0000 Uani .
C75 C 0.2170(5) 0.7830(2) 0.2510(2) 0.0361 1.0000 Uani .
O76 O 0.2685(3) 0.82008(14) 0.29783(18) 0.0411 1.0000 Uani .
O77 O 0.2369(2) 0.63385(13) 0.41768(14) 0.0272 1.0000 Uani .
C78 C 0.2389(4) 0.57418(19) 0.4379(2) 0.0245 1.0000 Uani .
C79 C 0.7477(4) 0.2650(2) 0.4377(2) 0.0368 1.0000 Uani .
O80 O 0.6950(4) 0.22256(16) 0.42122(19) 0.0509 1.0000 Uani .
C81 C 0.7031(4) 0.3254(2) 0.4241(3) 0.0383 1.0000 Uani .
C82 C 0.8579(5) 0.2612(2) 0.4721(3) 0.0463 1.0000 Uani .
H171 H 0.4158(4) 0.53008(19) 0.2714(2) 0.0293 1.0000 Uiso .
H181 H 0.2410(4) 0.48355(19) 0.2532(2) 0.0307 1.0000 Uiso .
H201 H 0.3966(4) 0.3340(2) 0.2017(2) 0.0382 1.0000 Uiso .
H211 H 0.5748(4) 0.37711(19) 0.2196(2) 0.0322 1.0000 Uiso .
H221 H 0.2099(4) 0.3384(2) 0.1963(3) 0.0499 1.0000 Uiso .
H222 H 0.1504(4) 0.3798(2) 0.2509(3) 0.0499 1.0000 Uiso .
H223 H 0.1597(4) 0.4016(2) 0.1751(3) 0.0499 1.0000 Uiso .
H231 H 0.5713(4) 0.57226(19) 0.2441(2) 0.0295 1.0000 Uiso .
H241 H 0.7548(4) 0.61344(19) 0.2447(2) 0.0341 1.0000 Uiso .
H261 H 0.8962(4) 0.4539(2) 0.2564(2) 0.0342 1.0000 Uiso .
H271 H 0.7175(4) 0.4100(2) 0.2622(2) 0.0364 1.0000 Uiso .
H281 H 1.0093(4) 0.5290(2) 0.2457(3) 0.0485 1.0000 Uiso .
H282 H 0.9653(4) 0.5889(2) 0.2796(3) 0.0485 1.0000 Uiso .
H283 H 0.9593(4) 0.5813(2) 0.2003(3) 0.0485 1.0000 Uiso .
H301 H 0.2828(4) 0.46247(18) 0.4156(2) 0.0271 1.0000 Uiso .
H321 H 0.6313(3) 0.46739(18) 0.4111(2) 0.0264 1.0000 Uiso .
H341 H 0.4486(4) 0.62003(19) 0.4344(2) 0.0320 1.0000 Uiso .
H361 H 0.7663(4) 0.52765(19) 0.4571(2) 0.0324 1.0000 Uiso .
H362 H 0.7607(4) 0.53608(19) 0.3779(2) 0.0324 1.0000 Uiso .
H371 H 0.8320(4) 0.62619(19) 0.4644(2) 0.0324 1.0000 Uiso .
H372 H 0.9203(4) 0.58373(19) 0.4266(2) 0.0324 1.0000 Uiso .
H391 H 0.9254(4) 0.7011(2) 0.4113(3) 0.0419 1.0000 Uiso .
H392 H 0.9997(4) 0.6620(2) 0.3608(3) 0.0419 1.0000 Uiso .
H401 H 0.9607(4) 0.7565(2) 0.3187(2) 0.0415 1.0000 Uiso .
H402 H 0.8271(4) 0.7397(2) 0.3194(2) 0.0415 1.0000 Uiso .
H421 H 0.9415(4) 0.7690(2) 0.2010(3) 0.0439 1.0000 Uiso .
H422 H 0.8094(4) 0.7497(2) 0.2053(3) 0.0439 1.0000 Uiso .
H431 H 0.8829(4) 0.7304(2) 0.1000(3) 0.0501 1.0000 Uiso .
H432 H 0.9744(4) 0.6867(2) 0.1338(3) 0.0501 1.0000 Uiso .
H451 H 0.7660(4) 0.6654(3) 0.0442(3) 0.0567 1.0000 Uiso .
H452 H 0.8746(4) 0.6229(3) 0.0547(3) 0.0567 1.0000 Uiso .
H461 H 0.7545(4) 0.5540(3) 0.1080(3) 0.0477 1.0000 Uiso .
H462 H 0.7131(4) 0.5651(3) 0.0328(3) 0.0477 1.0000 Uiso .
H491 H 0.4154(4) 0.6315(2) 0.1257(2) 0.0356 1.0000 Uiso .
H511 H 0.2659(4) 0.4724(2) 0.0886(2) 0.0360 1.0000 Uiso .
H531 H 0.6139(4) 0.4900(2) 0.0751(2) 0.0361 1.0000 Uiso .
H551 H 0.5935(5) 0.4075(2) 0.0220(2) 0.0481 1.0000 Uiso .
H552 H 0.5946(5) 0.3929(2) 0.1001(2) 0.0481 1.0000 Uiso .
H561 H 0.6090(5) 0.3064(2) 0.0401(2) 0.0538 1.0000 Uiso .
H562 H 0.4919(5) 0.3223(2) 0.0019(2) 0.0538 1.0000 Uiso .
H581 H 0.5612(5) 0.2309(2) 0.1165(3) 0.0401 1.0000 Uiso .
H582 H 0.4790(5) 0.2242(2) 0.0527(3) 0.0401 1.0000 Uiso .
H591 H 0.4148(5) 0.1709(2) 0.1438(3) 0.0569 1.0000 Uiso .
H592 H 0.3219(5) 0.2178(2) 0.1174(3) 0.0569 1.0000 Uiso .
H611 H 0.5427(4) 0.2558(2) 0.2332(3) 0.0490 1.0000 Uiso .
H612 H 0.5130(4) 0.1867(2) 0.2367(3) 0.0490 1.0000 Uiso .
H621 H 0.5200(4) 0.2223(2) 0.3440(3) 0.0453 1.0000 Uiso .
H622 H 0.3884(4) 0.2086(2) 0.3264(3) 0.0453 1.0000 Uiso .
H641 H 0.4580(4) 0.2917(2) 0.4236(3) 0.0419 1.0000 Uiso .
H642 H 0.3273(4) 0.2780(2) 0.4039(3) 0.0419 1.0000 Uiso .
H651 H 0.3274(4) 0.3709(2) 0.4475(2) 0.0346 1.0000 Uiso .
H652 H 0.3140(4) 0.3782(2) 0.3685(2) 0.0346 1.0000 Uiso .
H671 H 0.2102(4) 0.6220(2) 0.1148(2) 0.0383 1.0000 Uiso .
H672 H 0.1522(4) 0.5587(2) 0.1025(2) 0.0383 1.0000 Uiso .
H701 H 0.2192(3) 0.56101(18) 0.3170(2) 0.0313 1.0000 Uiso .
H721 H 0.2351(4) 0.73408(19) 0.3702(2) 0.0329 1.0000 Uiso .
H741 H 0.2052(4) 0.6892(2) 0.1743(2) 0.0315 1.0000 Uiso .
H751 H 0.1370(5) 0.7954(2) 0.2444(2) 0.0468 1.0000 Uiso .
H752 H 0.2589(5) 0.7871(2) 0.2090(2) 0.0468 1.0000 Uiso .
H781 H 0.2220(4) 0.57239(19) 0.4857(2) 0.0303 1.0000 Uiso .
H782 H 0.1794(4) 0.55272(19) 0.4130(2) 0.0303 1.0000 Uiso .
H821 H 0.8879(5) 0.3008(2) 0.4822(3) 0.0550 1.0000 Uiso .
H822 H 0.8492(5) 0.2389(2) 0.5137(3) 0.0550 1.0000 Uiso .
H823 H 0.9116(5) 0.2405(2) 0.4427(3) 0.0550 1.0000 Uiso .
H811 H 0.7575(4) 0.3550(2) 0.4412(3) 0.0489 1.0000 Uiso .
H812 H 0.6284(4) 0.3308(2) 0.4457(3) 0.0489 1.0000 Uiso .
H813 H 0.6942(4) 0.3302(2) 0.3758(3) 0.0489 1.0000 Uiso .

loop_
_atom_site_aniso_label
_atom_site_aniso_U_11
_atom_site_aniso_U_22
_atom_site_aniso_U_33
_atom_site_aniso_U_23
_atom_site_aniso_U_13
_atom_site_aniso_U_12
P1 0.0225(6) 0.0288(6) 0.0364(7) 0.0001(5) -0.0012(5) 0.0003(5)
F2 0.0406(16) 0.0463(18) 0.0403(17) 0.0002(14) -0.0094(13) -0.0135(14)
F3 0.0437(17) 0.0438(17) 0.054(2) -0.0163(15) -0.0119(14) 0.0017(14)
F4 0.0466(19) 0.050(2) 0.081(3) -0.0053(17) -0.0155(17) 0.0216(16)
F5 0.057(2) 0.078(3) 0.059(2) -0.0019(19) 0.0119(16) -0.0339(19)
F6 0.078(2) 0.076(2) 0.0401(19) 0.0045(17) 0.0115(17) -0.033(2)
F7 0.065(2) 0.062(2) 0.076(3) -0.0310(19) -0.0298(19) 0.0357(19)
P8 0.0441(9) 0.0923(13) 0.0351(8) -0.0065(8) 0.0020(6) -0.0026(9)
F9 0.053(2) 0.067(2) 0.070(2) 0.0207(19) 0.0010(17) 0.0023(18)
F10 0.126(4) 0.111(4) 0.065(3) 0.003(2) -0.013(3) 0.059(3)
F11 0.090(3) 0.119(4) 0.101(4) -0.030(3) -0.016(3) -0.027(3)
F12 0.102(4) 0.234(8) 0.078(3) -0.031(4) 0.022(3) 0.066(5)
F13 0.092(3) 0.301(9) 0.039(2) 0.029(4) -0.008(2) 0.005(5)
F14 0.177(6) 0.208(7) 0.197(7) 0.147(6) -0.119(6) -0.147(6)
C15 0.030(2) 0.027(2) 0.013(2) -0.0044(17) -0.0004(17) 0.0021(19)
C16 0.028(2) 0.022(2) 0.019(2) 0.0006(17) 0.0011(17) 0.0017(18)
C17 0.028(2) 0.024(2) 0.022(2) -0.0001(18) -0.0009(18) -0.0005(19)
C18 0.024(2) 0.026(2) 0.030(2) -0.0008(19) 0.0046(18) 0.0029(19)
N19 0.030(2) 0.023(2) 0.028(2) -0.0030(16) -0.0006(16) -0.0015(16)
C20 0.036(3) 0.027(2) 0.027(3) -0.0055(19) -0.0027(19) 0.002(2)
C21 0.030(2) 0.023(2) 0.023(2) -0.0046(18) 0.0015(18) 0.006(2)
C22 0.033(3) 0.030(3) 0.060(4) -0.007(2) -0.004(2) -0.006(2)
C23 0.032(2) 0.025(2) 0.022(2) 0.0006(18) 0.0009(18) 0.0077(19)
C24 0.025(2) 0.024(2) 0.029(2) 0.0035(19) 0.0009(18) -0.0019(19)
N25 0.0216(19) 0.028(2) 0.031(2) 0.0023(16) -0.0013(15) 0.0000(16)
C26 0.024(2) 0.033(3) 0.030(3) -0.006(2) -0.0044(19) 0.009(2)
C27 0.032(3) 0.025(2) 0.032(3) -0.002(2) 0.0002(19) 0.003(2)
C28 0.024(3) 0.040(3) 0.064(4) -0.000(3) 0.007(2) -0.003(2)
C29 0.020(2) 0.034(2) 0.016(2) 0.0039(19) 0.0008(16) 0.0000(19)
C30 0.026(2) 0.022(2) 0.021(2) -0.0025(17) -0.0025(17) -0.0031(18)
C31 0.026(2) 0.023(2) 0.019(2) 0.0040(18) 0.0006(17) -0.0007(18)
C32 0.020(2) 0.026(2) 0.020(2) 0.0055(18) 0.0000(16) 0.0037(18)
C33 0.025(2) 0.021(2) 0.021(2) 0.0024(17) 0.0016(17) -0.0030(18)
C34 0.027(2) 0.024(2) 0.021(2) 0.0029(18) 0.0024(17) 0.0004(19)
O35 0.0192(15) 0.0215(15) 0.0331(17) 0.0021(13) 0.0043(12) -0.0004(12)
C36 0.024(2) 0.027(2) 0.025(2) 0.0038(18) 0.0025(17) 0.0026(19)
C37 0.025(2) 0.026(2) 0.030(2) 0.001(2) -0.0041(18) -0.0014(19)
O38 0.0233(16) 0.0263(17) 0.0346(18) 0.0113(14) -0.0011(13) -0.0040(13)
C39 0.029(3) 0.037(3) 0.040(3) 0.007(2) -0.002(2) -0.010(2)
C40 0.029(3) 0.029(2) 0.043(3) -0.000(2) 0.004(2) -0.006(2)
O41 0.0313(18) 0.0333(18) 0.044(2) 0.0139(16) 0.0009(15) 0.0001(15)
C42 0.027(3) 0.031(3) 0.055(3) 0.012(2) -0.003(2) -0.010(2)
C43 0.030(3) 0.047(3) 0.049(3) 0.015(3) 0.003(2) -0.013(2)
O44 0.0288(18) 0.050(2) 0.038(2) 0.0003(16) 0.0053(14) -0.0120(16)
C45 0.032(3) 0.058(3) 0.041(3) 0.001(3) 0.010(2) -0.015(3)
C46 0.027(2) 0.061(3) 0.035(3) -0.011(3) 0.003(2) 0.001(2)
O47 0.0266(17) 0.0393(19) 0.0323(18) 0.0003(15) 0.0020(13) -0.0034(14)
C48 0.032(2) 0.038(3) 0.017(2) 0.0047(19) -0.0021(17) 0.000(2)
C49 0.033(3) 0.031(3) 0.025(2) 0.002(2) 0.0000(19) -0.001(2)
C50 0.030(2) 0.032(2) 0.020(2) -0.0016(19) -0.0015(17) -0.000(2)
C51 0.030(2) 0.031(2) 0.019(2) 0.0000(18) 0.0007(18) -0.0003(19)
C52 0.041(3) 0.030(3) 0.019(2) -0.0017(19) -0.0017(19) 0.001(2)
C53 0.032(3) 0.037(3) 0.015(2) 0.0015(19) 0.0034(18) 0.003(2)
O54 0.045(2) 0.0268(17) 0.0316(18) -0.0050(14) -0.0039(14) 0.0085(15)
C55 0.052(3) 0.042(3) 0.024(3) 0.002(2) 0.004(2) 0.007(3)
C56 0.065(4) 0.041(3) 0.024(3) 0.000(2) 0.009(2) 0.011(3)
O57 0.055(2) 0.0314(19) 0.044(2) -0.0028(16) 0.0158(17) 0.0099(17)
C58 0.045(3) 0.035(3) 0.040(3) -0.008(2) 0.002(2) 0.003(2)
C59 0.056(4) 0.036(3) 0.058(4) -0.021(3) 0.017(3) -0.009(3)
O60 0.0292(18) 0.0316(18) 0.048(2) -0.0185(16) 0.0134(15) -0.0055(14)
C61 0.029(3) 0.029(3) 0.065(4) -0.009(2) 0.013(2) 0.002(2)
C62 0.033(3) 0.021(2) 0.064(4) -0.002(2) -0.007(2) 0.003(2)
O63 0.0400(19) 0.0221(16) 0.039(2) -0.0034(14) -0.0011(15) 0.0015(14)
C64 0.037(3) 0.027(2) 0.043(3) 0.006(2) -0.001(2) -0.005(2)
C65 0.025(2) 0.034(3) 0.027(2) -0.0032(19) 0.0015(18) -0.010(2)
O66 0.0240(16) 0.0214(15) 0.0355(18) -0.0015(13) -0.0008(13) -0.0029(13)
C67 0.035(3) 0.036(3) 0.022(2) -0.002(2) 0.0004(19) -0.002(2)
O68 0.0309(17) 0.0281(17) 0.0266(17) -0.0026(13) 0.0031(13) -0.0026(13)
C69 0.019(2) 0.029(2) 0.026(2) -0.0019(19) 0.0026(17) 0.0025(18)
C70 0.022(2) 0.016(2) 0.032(2) 0.0043(18) 0.0012(17) 0.0002(17)
C71 0.015(2) 0.029(2) 0.029(2) 0.0029(19) 0.0027(17) 0.0009(17)
C72 0.019(2) 0.026(2) 0.033(2) 0.0014(19) 0.0036(18) 0.0014(18)
C73 0.022(2) 0.028(2) 0.028(2) 0.0029(19) 0.0035(17) -0.0008(19)
C74 0.021(2) 0.030(2) 0.029(2) 0.007(2) 0.0006(18) -0.0012(19)
C75 0.044(3) 0.029(3) 0.035(3) 0.005(2) -0.003(2) 0.000(2)
O76 0.045(2) 0.0269(17) 0.051(2) 0.0026(16) -0.0001(17) -0.0076(16)
O77 0.0308(17) 0.0248(16) 0.0262(17) 0.0016(13) 0.0023(13) 0.0026(13)
C78 0.023(2) 0.023(2) 0.027(2) 0.0036(19) 0.0025(17) 0.0047(18)
C79 0.038(3) 0.042(3) 0.031(3) -0.005(2) 0.010(2) -0.008(2)
O80 0.068(3) 0.038(2) 0.046(2) -0.0096(18) 0.0064(19) -0.015(2)
C81 0.033(3) 0.037(3) 0.045(3) -0.012(2) 0.002(2) 0.001(2)
C82 0.048(3) 0.035(3) 0.056(4) -0.003(3) 0.008(3) 0.005(3)

loop_
_geom_bond_atom_site_label_1
_geom_bond_site_symmetry_1
_geom_bond_atom_site_label_2
_geom_bond_site_symmetry_2
_geom_bond_distance
_geom_bond_publ_flag
P1 . F2 . 1.593(3) yes
P1 . F3 . 1.597(3) yes
P1 . F4 . 1.582(3) yes
P1 . F5 . 1.588(4) yes
P1 . F6 . 1.599(3) yes
P1 . F7 . 1.589(3) yes
P8 . F9 . 1.597(4) yes
P8 . F10 . 1.559(5) yes
P8 . F11 . 1.643(5) yes
P8 . F12 . 1.622(6) yes
P8 . F13 . 1.525(5) yes
P8 . F14 . 1.477(5) yes
C15 . C16 . 1.476(6) yes
C15 . C23 . 1.401(6) yes
C15 . C27 . 1.406(6) yes
C16 . C17 . 1.405(6) yes
C16 . C21 . 1.401(6) yes
C17 . C18 . 1.365(6) yes
C17 . H171 . 1.000 no
C18 . N19 . 1.350(6) yes
C18 . H181 . 1.000 no
N19 . C20 . 1.341(6) yes
N19 . C22 . 1.458(6) yes
C20 . C21 . 1.365(6) yes
C20 . H201 . 1.000 no
C21 . H211 . 1.000 no
C22 . H221 . 1.000 no
C22 . H222 . 1.000 no
C22 . H223 . 1.000 no
C23 . C24 . 1.376(6) yes
C23 . H231 . 1.000 no
C24 . N25 . 1.346(6) yes
C24 . H241 . 1.000 no
N25 . C26 . 1.334(6) yes
N25 . C28 . 1.494(6) yes
C26 . C27 . 1.359(7) yes
C26 . H261 . 1.000 no
C27 . H271 . 1.000 no
C28 . H281 . 1.000 no
C28 . H282 . 1.000 no
C28 . H283 . 1.000 no
C29 . C30 . 1.406(6) yes
C29 . C34 . 1.381(6) yes
C29 . C78 . 1.511(6) yes
C30 . C31 . 1.370(6) yes
C30 . H301 . 1.000 no
C31 . C32 . 1.392(6) yes
C31 . O66 . 1.380(5) yes
C32 . C33 . 1.394(6) yes
C32 . H321 . 1.000 no
C33 . C34 . 1.397(6) yes
C33 . O35 . 1.376(5) yes
C34 . H341 . 1.000 no
O35 . C36 . 1.428(5) yes
C36 . C37 . 1.494(6) yes
C36 . H361 . 1.000 no
C36 . H362 . 1.000 no
C37 . O38 . 1.426(5) yes
C37 . H371 . 1.000 no
C37 . H372 . 1.000 no
O38 . C39 . 1.436(6) yes
C39 . C40 . 1.485(7) yes
C39 . H391 . 1.000 no
C39 . H392 . 1.000 no
C40 . O41 . 1.421(6) yes
C40 . H401 . 1.000 no
C40 . H402 . 1.000 no
O41 . C42 . 1.426(6) yes
C42 . C43 . 1.484(8) yes
C42 . H421 . 1.000 no
C42 . H422 . 1.000 no
C43 . O44 . 1.419(6) yes
C43 . H431 . 1.000 no
C43 . H432 . 1.000 no
O44 . C45 . 1.419(6) yes
C45 . C46 . 1.515(8) yes
C45 . H451 . 1.000 no
C45 . H452 . 1.000 no
C46 . O47 . 1.438(6) yes
C46 . H461 . 1.000 no
C46 . H462 . 1.000 no
O47 . C48 . 1.365(6) yes
C48 . C49 . 1.397(7) yes
C48 . C53 . 1.395(7) yes
C49 . C50 . 1.389(6) yes
C49 . H491 . 1.000 no
C50 . C51 . 1.401(7) yes
C50 . C67 . 1.502(6) yes
C51 . C52 . 1.393(7) yes
C51 . H511 . 1.000 no
C52 . C53 . 1.398(7) yes
C52 . O54 . 1.355(6) yes
C53 . H531 . 1.000 no
O54 . C55 . 1.445(6) yes
C55 . C56 . 1.483(8) yes
C55 . H551 . 1.000 no
C55 . H552 . 1.000 no
C56 . O57 . 1.429(6) yes
C56 . H561 . 1.000 no
C56 . H562 . 1.000 no
O57 . C58 . 1.387(6) yes
C58 . C59 . 1.490(8) yes
C58 . H581 . 1.000 no
C58 . H582 . 1.000 no
C59 . O60 . 1.442(7) yes
C59 . H591 . 1.000 no
C59 . H592 . 1.000 no
O60 . C61 . 1.389(7) yes
C61 . C62 . 1.510(8) yes
C61 . H611 . 1.000 no
C61 . H612 . 1.000 no
C62 . O63 . 1.435(6) yes
C62 . H621 . 1.000 no
C62 . H622 . 1.000 no
O63 . C64 . 1.425(6) yes
C64 . C65 . 1.503(7) yes
C64 . H641 . 1.000 no
C64 . H642 . 1.000 no
C65 . O66 . 1.443(5) yes
C65 . H651 . 1.000 no
C65 . H652 . 1.000 no
C67 . O68 . 1.445(5) yes
C67 . H671 . 1.000 no
C67 . H672 . 1.000 no
O68 . C69 . 1.378(5) yes
C69 . C70 . 1.405(6) yes
C69 . C74 . 1.382(6) yes
C70 . C71 . 1.378(6) yes
C70 . H701 . 1.000 no
C71 . C72 . 1.387(6) yes
C71 . O77 . 1.377(5) yes
C72 . C73 . 1.383(6) yes
C72 . H721 . 1.000 no
C73 . C74 . 1.407(7) yes
C73 . C75 . 1.507(7) yes
C74 . H741 . 1.000 no
C75 . O76 . 1.420(6) yes
C75 . H751 . 1.000 no
C75 . H752 . 1.000 no
O77 . C78 . 1.437(5) yes
C78 . H781 . 1.000 no
C78 . H782 . 1.000 no
C79 . O80 . 1.210(6) yes
C79 . C81 . 1.515(7) yes
C79 . C82 . 1.485(8) yes
C81 . H811 . 1.000 no
C81 . H812 . 1.000 no
C81 . H813 . 1.000 no
C82 . H821 . 1.000 no
C82 . H822 . 1.000 no
C82 . H823 . 1.000 no
